data_2311907
loop_
_publ_author_name
'Szczesio, Ma\/lgorzata'
'Olczak, Andrzej'
'Gobis, Katarzyna'
'G\/l\'owka, Marek L'

_publ_section_title
;
 Planarity of benzoylthiocarbazate tuberculostatics. IV. Polymorphs of
 N'-(1,3-dithiolan-2-ylidene)-4-nitrobenzohydrazide.
;
_journal_coeditor_code FN3245
_journal_issue 'Pt 10'
_journal_name_full 'Acta crystallographica. Section C, Structural chemistry'
_journal_page_first 797
_journal_page_last 802
_journal_paper_doi 10.1107/S2053229617012566
_journal_volume 73
_journal_year 2017
_chemical_formula_moiety 'C10 H9 N3 O3 S2, H2 O '
_chemical_formula_sum 'C10 H11 N3 O4 S2'
_chemical_formula_weight 301.34
_space_group_crystal_system monoclinic
_space_group_IT_number 14
_space_group_name_Hall '-P 2yn'
_space_group_name_H-M_alt 'P 1 21/n 1'
_atom_sites_solution_hydrogens mixed
_audit_creation_method SHELXL-2014/7
_cell_angle_alpha 90
_cell_angle_beta 90.8080(10)
_cell_angle_gamma 90
_cell_formula_units_Z 4
_cell_length_a 7.3654(3)
_cell_length_b 6.4550(2)
_cell_length_c 25.8911(9)
_cell_measurement_reflns_used 9981
_cell_measurement_temperature 100(2)
_cell_measurement_theta_max 72.477
_cell_measurement_theta_min 3.414
_cell_volume 1230.84(8)
_computing_cell_refinement
;
SAINT-Plus (Bruker, 2003)
;
_computing_data_collection
;
APEX2 (Bruker, 2002)
;
_computing_data_reduction
;
SAINT-Plus (Bruker, 2003)
;
_computing_molecular_graphics
;
PLATON (Spek, 2009) and Mercury (Macrae <i>et al.</i>,  2006)
;
_computing_publication_material
;
PLATON (Spek, 2009)
;
_computing_structure_refinement
;
SHELXL97 (Sheldrick, 2008)
;
_computing_structure_solution
;
SHELXS97 (Sheldrick, 2008)
;
_diffrn_ambient_temperature 100(2)
_diffrn_measured_fraction_theta_full 1.000
_diffrn_measured_fraction_theta_max 1.000
_diffrn_measurement_device_type 'Bruker SMART APEXII CCD'
_diffrn_measurement_method '\w scan'
_diffrn_radiation_type CuK\a
_diffrn_radiation_wavelength 1.54178
_diffrn_reflns_av_R_equivalents 0.0294
_diffrn_reflns_limit_h_max 9
_diffrn_reflns_limit_h_min -9
_diffrn_reflns_limit_k_max 6
_diffrn_reflns_limit_k_min -7
_diffrn_reflns_limit_l_max 32
_diffrn_reflns_limit_l_min -31
_diffrn_reflns_number 13701
_diffrn_reflns_theta_full 67.679
_diffrn_reflns_theta_max 72.473
_diffrn_reflns_theta_min 3.414
_exptl_absorpt_coefficient_mu 4.089
_exptl_absorpt_correction_T_max 0.7536
_exptl_absorpt_correction_T_min 0.5068
_exptl_absorpt_correction_type multi-scan
_exptl_absorpt_process_details
;
(SADABS; Sheldrick, 2003)
;
_exptl_crystal_colour colourless
_exptl_crystal_density_diffrn 1.626
_exptl_crystal_description plate
_exptl_crystal_F_000 624
_exptl_crystal_size_max 0.604
_exptl_crystal_size_mid 0.458
_exptl_crystal_size_min 0.029
_refine_diff_density_max 0.533
_refine_diff_density_min -0.264
_refine_ls_extinction_method none
_refine_ls_goodness_of_fit_ref 1.080
_refine_ls_hydrogen_treatment mixed
_refine_ls_matrix_type full
_refine_ls_number_parameters 181
_refine_ls_number_reflns 2423
_refine_ls_number_restraints 3
_refine_ls_restrained_S_all 1.080
_refine_ls_R_factor_all 0.0261
_refine_ls_R_factor_gt 0.0259
_refine_ls_shift/su_max 0.002
_refine_ls_shift/su_mean 0.000
_refine_ls_structure_factor_coef Fsqd
_refine_ls_weighting_details 'w=1/[\s^2^(Fo^2^)+(0.0320P)^2^+0.9597P] where P=(Fo^2^+2Fc^2^)/3'
_refine_ls_weighting_scheme calc
_refine_ls_wR_factor_gt 0.0684
_refine_ls_wR_factor_ref 0.0686
_reflns_number_gt 2406
_reflns_number_total 2423
_reflns_threshold_expression 'I > 2\s(I)'
_cod_data_source_file fn3245sup1.cif
_cod_data_source_block I4
_cod_original_sg_symbol_H-M 'P 21/n'
_cod_database_code 2311907
_shelx_space_group_comment
;
The symmetry employed for this shelxl refinement is uniquely defined
by the following loop, which should always be used as a source of
symmetry information in preference to the above space-group names.
They are only intended as comments.
;
_shelx_estimated_absorpt_t_min 0.191
_shelx_estimated_absorpt_t_max 0.891

loop_
_space_group_symop_operation_xyz
'x, y, z'
'-x+1/2, y+1/2, -z+1/2'
'-x, -y, -z'
'x-1/2, -y-1/2, z-1/2'

loop_
_atom_site_type_symbol
_atom_site_label
_atom_site_fract_x
_atom_site_fract_y
_atom_site_fract_z
_atom_site_U_iso_or_equiv
_atom_site_adp_type
_atom_site_calc_flag
_atom_site_occupancy
C C1 0.49542(16) 0.7865(2) 0.72028(5) 0.0116(2) Uani d 1
N N2 0.47914(15) 0.72085(17) 0.67374(4) 0.0141(2) Uani d 1
N N3 0.56255(15) 0.84599(18) 0.63652(4) 0.0129(2) Uani d 1
H H3 0.546(2) 0.977(3) 0.6387(7) 0.015 Uiso d 1
C C4 0.60402(17) 0.7527(2) 0.59136(5) 0.0127(3) Uani d 1
O O5 0.58811(15) 0.56561(15) 0.58418(4) 0.0215(2) Uani d 1
C C41 0.67658(16) 0.8897(2) 0.54942(5) 0.0111(2) Uani d 1
C C42 0.68418(17) 0.8029(2) 0.50001(5) 0.0127(3) Uani d 1
H H42 0.644557 0.667756 0.494600 0.015 Uiso calc 1
C C43 0.75040(17) 0.9172(2) 0.45911(5) 0.0132(3) Uani d 1
H H43 0.755957 0.860402 0.426153 0.016 Uiso calc 1
C C44 0.80809(16) 1.1178(2) 0.46848(5) 0.0118(3) Uani d 1
C C45 0.80235(17) 1.2094(2) 0.51684(5) 0.0130(3) Uani d 1
H H45 0.841577 1.344905 0.521914 0.016 Uiso calc 1
C C46 0.73622(17) 1.0925(2) 0.55751(5) 0.0127(3) Uani d 1
H H46 0.731640 1.149894 0.590416 0.015 Uiso calc 1
N N4 0.88001(15) 1.23893(18) 0.42488(4) 0.0149(2) Uani d 1
O O41 0.90489(15) 1.14833(16) 0.38404(4) 0.0242(2) Uani d 1
O O42 0.91342(15) 1.42324(16) 0.43183(4) 0.0242(2) Uani d 1
S S1 0.62612(4) 0.99731(5) 0.74193(2) 0.01691(10) Uani d 1
S S2 0.38078(4) 0.65196(5) 0.76904(2) 0.01598(10) Uani d 1
C C11 0.5457(2) 0.9915(2) 0.80762(6) 0.0244(3) Uani d 1
H H11A 0.637506 1.047898 0.830887 0.029 Uiso calc 1
H H11B 0.436793 1.075001 0.810446 0.029 Uiso calc 1
C C21 0.5053(2) 0.7706(3) 0.82192(5) 0.0234(3) Uani d 1
H H21A 0.433759 0.766511 0.853070 0.028 Uiso calc 1
H H21B 0.617641 0.695948 0.828371 0.028 Uiso calc 1
O O1W 0.45304(15) 0.26144(15) 0.64596(4) 0.0213(2) Uani d 1
H H2W 0.444(3) 0.298(3) 0.6759(4) 0.032 Uiso d 1
H H1W 0.487(3) 0.366(2) 0.6314(6) 0.032 Uiso d 1

loop_
_atom_site_aniso_label
_atom_site_aniso_U_11
_atom_site_aniso_U_22
_atom_site_aniso_U_33
_atom_site_aniso_U_12
_atom_site_aniso_U_13
_atom_site_aniso_U_23
C1 0.0120(6) 0.0117(6) 0.0111(6) 0.0001(5) 0.0018(5) 0.0009(5)
N2 0.0192(6) 0.0120(5) 0.0110(5) -0.0019(4) 0.0035(4) 0.0012(4)
N3 0.0200(6) 0.0086(5) 0.0102(5) -0.0014(4) 0.0031(4) 0.0010(4)
C4 0.0142(6) 0.0126(6) 0.0115(6) 0.0011(5) 0.0013(5) 0.0006(5)
O5 0.0384(6) 0.0109(5) 0.0155(5) -0.0013(4) 0.0108(4) -0.0007(4)
C41 0.0105(5) 0.0120(6) 0.0109(6) 0.0019(5) 0.0007(4) 0.0012(5)
C42 0.0144(6) 0.0106(6) 0.0130(6) 0.0006(5) 0.0008(5) -0.0008(5)
C43 0.0150(6) 0.0138(6) 0.0107(6) 0.0018(5) 0.0011(5) -0.0016(5)
C44 0.0103(6) 0.0138(6) 0.0114(6) 0.0009(5) 0.0015(4) 0.0034(5)
C45 0.0129(6) 0.0116(6) 0.0144(6) -0.0009(5) 0.0001(5) 0.0001(5)
C46 0.0138(6) 0.0142(6) 0.0101(6) 0.0001(5) 0.0000(5) -0.0016(5)
N4 0.0154(5) 0.0162(6) 0.0130(5) -0.0005(4) 0.0014(4) 0.0031(4)
O41 0.0376(6) 0.0224(6) 0.0127(5) -0.0028(4) 0.0082(4) 0.0008(4)
O42 0.0352(6) 0.0164(5) 0.0211(5) -0.0079(4) 0.0047(4) 0.0031(4)
S1 0.01991(18) 0.01910(19) 0.01174(17) -0.00822(12) 0.00094(12) -0.00152(12)
S2 0.01892(18) 0.01772(19) 0.01142(17) -0.00419(12) 0.00424(12) 0.00176(12)
C11 0.0313(8) 0.0307(9) 0.0111(7) -0.0074(6) 0.0022(6) -0.0067(6)
C21 0.0252(7) 0.0337(8) 0.0112(7) -0.0021(6) 0.0014(5) 0.0007(6)
O1W 0.0377(6) 0.0112(5) 0.0153(5) -0.0013(4) 0.0088(4) 0.0007(4)

loop_
_atom_type_symbol
_atom_type_description
_atom_type_scat_dispersion_real
_atom_type_scat_dispersion_imag
_atom_type_scat_source
C C 0.0181 0.0091 'International Tables Vol C Tables 4.2.6.8 and 6.1.1.4'
H H 0.0000 0.0000 'International Tables Vol C Tables 4.2.6.8 and 6.1.1.4'
N N 0.0311 0.0180 'International Tables Vol C Tables 4.2.6.8 and 6.1.1.4'
O O 0.0492 0.0322 'International Tables Vol C Tables 4.2.6.8 and 6.1.1.4'
S S 0.3331 0.5567 'International Tables Vol C Tables 4.2.6.8 and 6.1.1.4'

loop_
_geom_angle_atom_site_label_1
_geom_angle_atom_site_label_2
_geom_angle_atom_site_label_3
_geom_angle
N2 C1 S1 126.92(10)
N2 C1 S2 118.19(10)
S1 C1 S2 114.87(7)
C1 N2 N3 114.75(11)
C4 N3 N2 116.26(11)
C4 N3 H3 122.0(12)
N2 N3 H3 117.3(11)
O5 C4 N3 123.12(12)
O5 C4 C41 120.23(11)
N3 C4 C41 116.63(11)
C46 C41 C42 119.78(12)
C46 C41 C4 123.88(11)
C42 C41 C4 116.33(11)
C43 C42 C41 120.34(12)
C43 C42 H42 119.8
C41 C42 H42 119.8
C44 C43 C42 118.36(12)
C44 C43 H43 120.8
C42 C43 H43 120.8
C43 C44 C45 122.99(12)
C43 C44 N4 118.28(11)
C45 C44 N4 118.72(12)
C44 C45 C46 117.96(12)
C44 C45 H45 121.0
C46 C45 H45 121.0
C45 C46 C41 120.57(12)
C45 C46 H46 119.7
C41 C46 H46 119.7
O41 N4 O42 123.88(12)
O41 N4 C44 117.82(11)
O42 N4 C44 118.29(11)
C1 S1 C11 95.68(7)
C1 S2 C21 95.21(7)
C21 C11 S1 108.63(10)
C21 C11 H11A 110.0
S1 C11 H11A 110.0
C21 C11 H11B 110.0
S1 C11 H11B 110.0
H11A C11 H11B 108.3
C11 C21 S2 108.38(10)
C11 C21 H21A 110.0
S2 C21 H21A 110.0
C11 C21 H21B 110.0
S2 C21 H21B 110.0
H21A C21 H21B 108.4
H2W O1W H1W 103.4(16)

loop_
_geom_bond_atom_site_label_1
_geom_bond_atom_site_label_2
_geom_bond_distance
C1 N2 1.2814(17)
C1 S1 1.7543(13)
C1 S2 1.7582(13)
N2 N3 1.4054(15)
N3 C4 1.3540(17)
N3 H3 0.858(18)
C4 O5 1.2270(17)
C4 C41 1.5047(17)
C41 C46 1.3954(19)
C41 C42 1.3984(18)
C42 C43 1.3849(18)
C42 H42 0.9300
C43 C44 1.3836(19)
C43 H43 0.9300
C44 C45 1.3858(18)
C44 N4 1.4775(16)
C45 C46 1.3891(18)
C45 H45 0.9300
C46 H46 0.9300
N4 O41 1.2243(15)
N4 O42 1.2277(16)
S1 C11 1.8092(15)
S2 C21 1.8075(15)
C11 C21 1.504(2)
C11 H11A 0.9700
C11 H11B 0.9700
C21 H21A 0.9700
C21 H21B 0.9700
O1W H2W 0.814(9)
O1W H1W 0.814(9)

loop_
_geom_hbond_atom_site_label_D
_geom_hbond_atom_site_label_H
_geom_hbond_atom_site_label_A
_geom_hbond_site_symmetry_A
_geom_hbond_distance_DH
_geom_hbond_distance_HA
_geom_hbond_distance_DA
_geom_hbond_angle_DHA
O1W H1W O5 . 0.814(9) 1.933(10) 2.7291(14) 165.7(19)
O1W H1W N2 . 0.814(9) 2.540(17) 3.0569(15) 122.6(15)
N3 H3 O1W 1_565 0.858(18) 1.968(19) 2.8120(15) 167.6(16)

loop_
_geom_torsion_atom_site_label_1
_geom_torsion_atom_site_label_2
_geom_torsion_atom_site_label_3
_geom_torsion_atom_site_label_4
_geom_torsion
S1 C1 N2 N3 -6.44(17)
S2 C1 N2 N3 175.08(9)
C1 N2 N3 C4 157.92(12)
N2 N3 C4 O5 -7.15(19)
N2 N3 C4 C41 174.25(10)
O5 C4 C41 C46 -165.43(13)
N3 C4 C41 C46 13.21(18)
O5 C4 C41 C42 13.98(18)
N3 C4 C41 C42 -167.38(11)
C46 C41 C42 C43 -0.05(19)
C4 C41 C42 C43 -179.49(11)
C41 C42 C43 C44 -0.06(19)
C42 C43 C44 C45 -0.08(19)
C42 C43 C44 N4 179.54(11)
C43 C44 C45 C46 0.32(19)
N4 C44 C45 C46 -179.30(11)
C44 C45 C46 C41 -0.42(19)
C42 C41 C46 C45 0.30(19)
C4 C41 C46 C45 179.70(11)
C43 C44 N4 O41 -8.38(17)
C45 C44 N4 O41 171.26(12)
C43 C44 N4 O42 172.52(12)
C45 C44 N4 O42 -7.85(18)
N2 C1 S1 C11 173.37(13)
S2 C1 S1 C11 -8.11(9)
N2 C1 S2 C21 165.37(11)
S1 C1 S2 C21 -13.28(9)
C1 S1 C11 C21 32.19(12)
S1 C11 C21 S2 -45.10(13)
C1 S2 C21 C11 35.18(11)
